data_4310240
loop_
_publ_author_name
'Olivier Jeannin'
'Jacques Delaunay'
'Fr\'ed\'eric Barri\`ere'
'Marc Fourmigu\'e'

_publ_section_title
;
Between Ni(mnt)2 and Ni(tfd)2i Dithiolene Complexes: the Unsymmetrical
2-(Trifluoromethyl)acrylonitrile-1,2-dithiolate and Its Nickel Complexes
;
_journal_name_full 'Inorganic Chemistry'
_journal_page_first 9763
_journal_page_last 9770
_journal_paper_doi 10.1021/ic051226b
_journal_volume 44
_journal_year 2005
_chemical_formula_sum 'C34 H54 F6 N2 Na2 Ni O14 S4'
_chemical_formula_weight 1061.72
_chemical_name_common '(Na(18c6))2, Ni(S2C2(CF3)(CN))2'
_chemical_name_systematic
;
 ?
;
_space_group_IT_number 15
_symmetry_cell_setting monoclinic
_symmetry_space_group_name_Hall '-C 2yc'
_symmetry_space_group_name_H-M 'C 1 2/c 1'
_atom_sites_solution_hydrogens geom
_atom_sites_solution_primary direct
_atom_sites_solution_secondary difmap
_audit_creation_method SHELXL-97
_cell_angle_alpha 90.00
_cell_angle_beta 119.99(3)
_cell_angle_gamma 90.00
_cell_formula_units_Z 4
_cell_length_a 28.350(6)
_cell_length_b 10.787(2)
_cell_length_c 17.958(4)
_cell_measurement_reflns_used 8000
_cell_measurement_temperature 150(2)
_cell_measurement_theta_max 25.7
_cell_measurement_theta_min 2.05
_cell_volume 4756(2)
_computing_cell_refinement 'CELL, Stoe-IPDS'
_computing_data_collection 'EXPOSE, Stoe-IPDS'
_computing_data_reduction 'INTEGRATE, Stoe-IPDS'
_computing_structure_refinement 'SHELXL-97 (Sheldrick, 1997)'
_computing_structure_solution 'SHELXS-97 (Sheldrick, 1997)'
_diffrn_ambient_temperature 293(2)
_diffrn_detector_area_resol_mean 6.66
_diffrn_measured_fraction_theta_full 0.946
_diffrn_measured_fraction_theta_max 0.946
_diffrn_measurement_device_type 'STOE IPDS'
_diffrn_measurement_method 'Oscillation, phi incr. 1.3 deg'
_diffrn_radiation_monochromator graphite
_diffrn_radiation_source 'fine-focus sealed tube'
_diffrn_radiation_type MoK\a
_diffrn_radiation_wavelength 0.71073
_diffrn_reflns_av_R_equivalents 0.0892
_diffrn_reflns_av_sigmaI/netI 0.0712
_diffrn_reflns_limit_h_max 34
_diffrn_reflns_limit_h_min -34
_diffrn_reflns_limit_k_max 13
_diffrn_reflns_limit_k_min -13
_diffrn_reflns_limit_l_max 20
_diffrn_reflns_limit_l_min -20
_diffrn_reflns_number 22537
_diffrn_reflns_theta_full 25.79
_diffrn_reflns_theta_max 25.79
_diffrn_reflns_theta_min 2.06
_exptl_absorpt_coefficient_mu 0.686
_exptl_absorpt_correction_T_max 0.9132
_exptl_absorpt_correction_T_min 0.8562
_exptl_absorpt_correction_type multi-scan
_exptl_absorpt_process_details
;
[c.f. r.h. blessing, acta cryst. (1995), a51, 33-38]
;
_exptl_crystal_colour orange
_exptl_crystal_density_diffrn 1.483
_exptl_crystal_density_method 'not measured'
_exptl_crystal_description 'hexagonal plate'
_exptl_crystal_F_000 2208
_exptl_crystal_size_max 0.36
_exptl_crystal_size_mid 0.26
_exptl_crystal_size_min 0.03
_refine_diff_density_max 0.388
_refine_diff_density_min -0.464
_refine_diff_density_rms 0.055
_refine_ls_extinction_coef 0.00027(11)
_refine_ls_extinction_expression Fc^*^=kFc[1+0.001xFc^2^\l^3^/sin(2\q)]^-1/4^
_refine_ls_extinction_method SHELXL
_refine_ls_goodness_of_fit_ref 0.889
_refine_ls_hydrogen_treatment constr
_refine_ls_matrix_type full
_refine_ls_number_parameters 314
_refine_ls_number_reflns 4328
_refine_ls_number_restraints 0
_refine_ls_restrained_S_all 0.889
_refine_ls_R_factor_all 0.0706
_refine_ls_R_factor_gt 0.0362
_refine_ls_shift/su_max 0.001
_refine_ls_shift/su_mean 0.000
_refine_ls_structure_factor_coef Fsqd
_refine_ls_weighting_details 'calc w=1/[\s^2^(Fo^2^)+(0.0404P)^2^+0.0000P] where P=(Fo^2^+2Fc^2^)/3'
_refine_ls_weighting_scheme calc
_refine_ls_wR_factor_gt 0.0740
_refine_ls_wR_factor_ref 0.0822
_reflns_number_gt 2779
_reflns_number_total 4328
_reflns_threshold_expression >2sigma(I)
_cod_data_source_file ic051226bsi20050722_112444_3.cif
_cod_data_source_block oj153b
_cod_original_cell_volume 4756.4(17)
_cod_database_code 4310240

loop_
_symmetry_equiv_pos_as_xyz
'x, y, z'
'-x, y, -z+1/2'
'x+1/2, y+1/2, z'
'-x+1/2, y+1/2, -z+1/2'
'-x, -y, -z'
'x, -y, z-1/2'
'-x+1/2, -y+1/2, -z'
'x+1/2, -y+1/2, z-1/2'

loop_
_atom_site_label
_atom_site_type_symbol
_atom_site_fract_x
_atom_site_fract_y
_atom_site_fract_z
_atom_site_U_iso_or_equiv
_atom_site_adp_type
_atom_site_occupancy
_atom_site_symmetry_multiplicity
_atom_site_calc_flag
_atom_site_refinement_flags
_atom_site_disorder_assembly
_atom_site_disorder_group
S1 S 0.31405(3) 0.11202(6) 0.06029(5) 0.03769(18) Uani 1 1 d . . .
S2 S 0.28354(3) 0.35580(6) 0.11861(4) 0.03514(18) Uani 1 1 d . . .
C1 C 0.35361(11) 0.1633(2) 0.16471(17) 0.0330(6) Uani 1 1 d . . .
C2 C 0.34024(10) 0.2692(2) 0.19099(16) 0.0298(6) Uani 1 1 d . . .
C3 C 0.40142(13) 0.0847(3) 0.2223(2) 0.0455(8) Uani 1 1 d . . .
C4 C 0.36843(10) 0.3155(2) 0.27701(18) 0.0319(6) Uani 1 1 d . . .
C1A C 0.44723(18) 0.7041(3) 0.5355(3) 0.0785(12) Uani 1 1 d . . .
H1A1 H 0.4401 0.7919 0.5364 0.094 Uiso 1 1 calc R . .
H1A2 H 0.4835 0.6949 0.5434 0.094 Uiso 1 1 calc R . .
C2A C 0.44448(17) 0.6403(3) 0.6073(2) 0.0742(12) Uani 1 1 d . . .
H2A1 H 0.4715 0.6762 0.6616 0.089 Uiso 1 1 calc R . .
H2A2 H 0.4089 0.6544 0.6010 0.089 Uiso 1 1 calc R . .
C3A C 0.50817(14) 0.4779(4) 0.6313(3) 0.0745(12) Uani 1 1 d . . .
H3A1 H 0.5341 0.5210 0.6832 0.089 Uiso 1 1 calc R . .
H3A2 H 0.5149 0.5016 0.5853 0.089 Uiso 1 1 calc R . .
C4A C 0.51471(14) 0.3423(4) 0.6451(2) 0.0686(11) Uani 1 1 d . . .
H4A1 H 0.5514 0.3178 0.6604 0.082 Uiso 1 1 calc R . .
H4A2 H 0.5084 0.3186 0.6916 0.082 Uiso 1 1 calc R . .
C5A C 0.47596(15) 0.1541(3) 0.5787(2) 0.0705(11) Uani 1 1 d . . .
H5A1 H 0.4712 0.1353 0.6273 0.085 Uiso 1 1 calc R . .
H5A2 H 0.5101 0.1183 0.5893 0.085 Uiso 1 1 calc R . .
C6A C 0.43011(14) 0.1021(3) 0.4986(2) 0.0622(10) Uani 1 1 d . . .
H6A1 H 0.4350 0.1204 0.4500 0.075 Uiso 1 1 calc R . .
H6A2 H 0.4285 0.0129 0.5035 0.075 Uiso 1 1 calc R . .
C7A C 0.33415(12) 0.0994(2) 0.4196(2) 0.0436(7) Uani 1 1 d . . .
H7A1 H 0.3313 0.0151 0.4357 0.052 Uiso 1 1 calc R . .
H7A2 H 0.3364 0.0967 0.3674 0.052 Uiso 1 1 calc R . .
C8A C 0.28597(12) 0.1722(2) 0.4049(2) 0.0431(7) Uani 1 1 d . . .
H8A1 H 0.2527 0.1290 0.3654 0.052 Uiso 1 1 calc R . .
H8A2 H 0.2863 0.1850 0.4586 0.052 Uiso 1 1 calc R . .
C9A C 0.24605(11) 0.3706(3) 0.3536(2) 0.0427(7) Uani 1 1 d . . .
H9A1 H 0.2469 0.3909 0.4068 0.051 Uiso 1 1 calc R . .
H9A2 H 0.2111 0.3333 0.3145 0.051 Uiso 1 1 calc R . .
C10A C 0.25450(12) 0.4843(3) 0.3145(2) 0.0461(7) Uani 1 1 d . . .
H10A H 0.2566 0.4625 0.2638 0.055 Uiso 1 1 calc R . .
H10B H 0.2242 0.5408 0.2974 0.055 Uiso 1 1 calc R . .
C11A C 0.31602(14) 0.6465(3) 0.3411(2) 0.0514(8) Uani 1 1 d . . .
H11A H 0.2835 0.6963 0.3082 0.062 Uiso 1 1 calc R . .
H11B H 0.3290 0.6197 0.3029 0.062 Uiso 1 1 calc R . .
C12A C 0.35841(16) 0.7207(3) 0.4123(3) 0.0647(10) Uani 1 1 d . . .
H12A H 0.3641 0.7976 0.3899 0.078 Uiso 1 1 calc R . .
H12B H 0.3466 0.7410 0.4531 0.078 Uiso 1 1 calc R . .
C1B C 0.36587(13) 0.3548(3) 0.6404(2) 0.0599(9) Uani 1 1 d . . .
H1B1 H 0.3457 0.3645 0.6699 0.090 Uiso 1 1 calc R . .
H1B2 H 0.4010 0.3931 0.6734 0.090 Uiso 1 1 calc R . .
H1B3 H 0.3704 0.2681 0.6335 0.090 Uiso 1 1 calc R . .
F1 F 0.4360(5) 0.1312(12) 0.2966(7) 0.098(5) Uani 0.50 1 d P . .
F2 F 0.4203(5) 0.0108(10) 0.1871(7) 0.103(5) Uani 0.50 1 d P . .
F3 F 0.3885(5) 0.0099(9) 0.2695(7) 0.089(4) Uani 0.50 1 d P . .
F'1 F 0.4322(5) 0.0678(9) 0.1867(8) 0.092(4) Uani 0.50 1 d P . .
F'3 F 0.4421(4) 0.1473(12) 0.2814(8) 0.095(4) Uani 0.50 1 d P . .
F'2 F 0.3901(4) -0.0274(9) 0.2344(9) 0.108(5) Uani 0.50 1 d P . .
N N 0.38886(9) 0.3567(2) 0.34500(16) 0.0417(6) Uani 1 1 d . . .
Ni1 Ni 0.2500 0.2500 0.0000 0.03006(14) Uani 1 2 d S . .
Na Na 0.38006(4) 0.39897(9) 0.47335(6) 0.0352(3) Uani 1 1 d . . .
O1 O 0.40813(10) 0.65245(19) 0.45449(15) 0.0614(6) Uani 1 1 d . . .
O2 O 0.45370(9) 0.5106(2) 0.60903(16) 0.0599(6) Uani 1 1 d . . .
O3 O 0.47648(8) 0.2836(2) 0.56807(13) 0.0529(5) Uani 1 1 d . . .
O4 O 0.38133(8) 0.15743(16) 0.48658(12) 0.0440(5) Uani 1 1 d . . .
O5 O 0.28903(7) 0.28766(15) 0.36943(12) 0.0374(5) Uani 1 1 d . . .
O6 O 0.30370(8) 0.54184(15) 0.37623(12) 0.0398(5) Uani 1 1 d . . .
O7 O 0.33729(8) 0.41161(18) 0.55881(12) 0.0453(5) Uani 1 1 d . . .

loop_
_atom_site_aniso_label
_atom_site_aniso_U_11
_atom_site_aniso_U_22
_atom_site_aniso_U_33
_atom_site_aniso_U_23
_atom_site_aniso_U_13
_atom_site_aniso_U_12
S1 0.0487(4) 0.0387(4) 0.0270(4) -0.0056(3) 0.0199(3) 0.0016(3)
S2 0.0420(4) 0.0359(3) 0.0264(4) -0.0058(3) 0.0163(3) 0.0005(3)
C1 0.0355(15) 0.0419(14) 0.0260(15) 0.0005(11) 0.0187(13) -0.0019(12)
C2 0.0314(14) 0.0376(14) 0.0237(13) -0.0052(11) 0.0163(11) -0.0073(11)
C3 0.046(2) 0.0505(18) 0.040(2) -0.0037(14) 0.0216(16) 0.0069(15)
C4 0.0333(15) 0.0395(14) 0.0297(17) -0.0025(12) 0.0208(13) -0.0052(11)
C1A 0.101(3) 0.069(2) 0.072(3) -0.033(2) 0.048(2) -0.051(2)
C2A 0.103(3) 0.073(2) 0.065(3) -0.0359(19) 0.056(2) -0.042(2)
C3A 0.047(2) 0.128(4) 0.054(2) -0.031(2) 0.0293(19) -0.046(2)
C4A 0.041(2) 0.122(3) 0.037(2) -0.0124(19) 0.0146(16) -0.015(2)
C5A 0.060(2) 0.076(2) 0.063(2) 0.0193(19) 0.020(2) 0.0291(19)
C6A 0.059(2) 0.0524(18) 0.070(3) 0.0072(17) 0.0282(19) 0.0207(16)
C7A 0.057(2) 0.0327(13) 0.0447(18) -0.0025(13) 0.0282(16) -0.0103(13)
C8A 0.0501(19) 0.0419(15) 0.0439(18) -0.0037(13) 0.0284(15) -0.0170(13)
C9A 0.0289(15) 0.0581(18) 0.0390(17) -0.0051(13) 0.0154(13) 0.0004(13)
C10A 0.0384(17) 0.0579(17) 0.0353(17) 0.0055(14) 0.0134(14) 0.0112(14)
C11A 0.069(2) 0.0429(15) 0.057(2) 0.0155(15) 0.0421(18) 0.0128(15)
C12A 0.103(3) 0.0378(16) 0.085(3) -0.0036(16) 0.071(3) -0.0056(17)
C1B 0.053(2) 0.095(2) 0.042(2) 0.0177(17) 0.0310(17) 0.0066(18)
F1 0.101(9) 0.112(9) 0.028(3) -0.028(4) -0.008(4) 0.056(7)
F2 0.128(9) 0.120(8) 0.045(4) -0.009(5) 0.030(5) 0.081(7)
F3 0.067(4) 0.113(9) 0.097(7) 0.077(6) 0.047(5) 0.045(6)
F'1 0.068(4) 0.140(9) 0.085(6) 0.036(7) 0.051(4) 0.063(5)
F'3 0.031(3) 0.074(4) 0.121(11) -0.008(5) -0.005(5) -0.008(3)
F'2 0.059(4) 0.056(4) 0.171(13) 0.043(5) 0.031(6) 0.008(3)
N 0.0386(14) 0.0543(14) 0.0351(15) -0.0103(11) 0.0205(12) -0.0103(11)
Ni1 0.0382(3) 0.0328(2) 0.0224(3) -0.0041(2) 0.0176(2) -0.0033(2)
Na 0.0384(6) 0.0442(5) 0.0258(6) -0.0042(4) 0.0182(5) -0.0033(5)
O1 0.0692(16) 0.0617(13) 0.0636(16) -0.0227(12) 0.0407(13) -0.0131(12)
O2 0.0638(16) 0.0700(14) 0.0627(16) -0.0226(11) 0.0441(13) -0.0306(12)
O3 0.0400(12) 0.0809(15) 0.0305(11) -0.0018(10) 0.0120(10) -0.0022(10)
O4 0.0495(12) 0.0411(10) 0.0416(12) 0.0015(9) 0.0230(10) 0.0040(9)
O5 0.0358(11) 0.0401(9) 0.0419(12) 0.0014(8) 0.0235(9) -0.0041(8)
O6 0.0462(12) 0.0398(10) 0.0369(11) 0.0065(8) 0.0233(10) 0.0028(8)
O7 0.0449(12) 0.0648(12) 0.0288(11) 0.0023(9) 0.0204(10) 0.0056(10)

loop_
_atom_type_symbol
_atom_type_description
_atom_type_scat_dispersion_real
_atom_type_scat_dispersion_imag
_atom_type_scat_source
C C 0.0033 0.0016 'International Tables Vol C Tables 4.2.6.8 and 6.1.1.4'
H H 0.0000 0.0000 'International Tables Vol C Tables 4.2.6.8 and 6.1.1.4'
N N 0.0061 0.0033 'International Tables Vol C Tables 4.2.6.8 and 6.1.1.4'
O O 0.0106 0.0060 'International Tables Vol C Tables 4.2.6.8 and 6.1.1.4'
F F 0.0171 0.0103 'International Tables Vol C Tables 4.2.6.8 and 6.1.1.4'
Na Na 0.0362 0.0249 'International Tables Vol C Tables 4.2.6.8 and 6.1.1.4'
S S 0.1246 0.1234 'International Tables Vol C Tables 4.2.6.8 and 6.1.1.4'
Ni Ni 0.3393 1.1124 'International Tables Vol C Tables 4.2.6.8 and 6.1.1.4'

loop_
_geom_angle_atom_site_label_1
_geom_angle_atom_site_label_2
_geom_angle_atom_site_label_3
_geom_angle
_geom_angle_site_symmetry_1
_geom_angle_site_symmetry_3
_geom_angle_publ_flag
C1 S1 Ni1 104.43(9) . . ?
C2 S2 Ni1 103.72(9) . . ?
C2 C1 C3 123.4(2) . . ?
C2 C1 S1 120.3(2) . . ?
C3 C1 S1 116.30(19) . . ?
C1 C2 C4 124.5(2) . . ?
C1 C2 S2 120.2(2) . . ?
C4 C2 S2 115.22(18) . . ?
F2 C3 F'2 72.7(7) . . ?
F2 C3 F1 117.3(8) . . ?
F'2 C3 F1 108.1(9) . . ?
F2 C3 F'3 107.8(8) . . ?
F'2 C3 F'3 122.7(9) . . ?
F1 C3 F'3 18.9(11) . . ?
F2 C3 F'1 31.1(7) . . ?
F'2 C3 F'1 103.3(6) . . ?
F1 C3 F'1 102.0(8) . . ?
F'3 C3 F'1 86.3(9) . . ?
F2 C3 F3 104.4(6) . . ?
F'2 C3 F3 33.7(7) . . ?
F1 C3 F3 83.5(9) . . ?
F'3 C3 F3 101.9(8) . . ?
F'1 C3 F3 132.2(6) . . ?
F2 C3 C1 117.9(5) . . ?
F'2 C3 C1 115.5(5) . . ?
F1 C3 C1 116.8(6) . . ?
F'3 C3 C1 113.5(7) . . ?
F'1 C3 C1 109.4(6) . . ?
F3 C3 C1 109.8(5) . . ?
N C4 C2 176.5(3) . . ?
O1 C1A C2A 110.5(3) . . ?
O2 C2A C1A 112.6(3) . . ?
O2 C3A C4A 108.5(3) . . ?
O3 C4A C3A 108.0(3) . . ?
O3 C5A C6A 107.8(3) . . ?
O4 C6A C5A 107.6(3) . . ?
O4 C7A C8A 108.2(2) . . ?
O5 C8A C7A 106.7(2) . . ?
O5 C9A C10A 106.8(2) . . ?
O6 C10A C9A 108.6(2) . . ?
O6 C11A C12A 108.7(3) . . ?
O1 C12A C11A 109.9(2) . . ?
C3 F1 F3 49.4(5) . . ?
F'1 F2 C3 77.5(15) . . ?
F'1 F2 F'2 130(2) . . ?
C3 F2 F'2 53.9(5) . . ?
F'2 F3 C3 69.6(14) . . ?
F'2 F3 F1 105.4(17) . . ?
C3 F3 F1 47.0(6) . . ?
F2 F'1 C3 71.3(16) . . ?
F3 F'2 C3 76.7(14) . . ?
F3 F'2 F2 126.3(19) . . ?
C3 F'2 F2 53.4(5) . . ?
C4 N Na 145.9(2) . . ?
S2 Ni1 S2 180.00(4) 7 . ?
S2 Ni1 S1 88.62(4) 7 . ?
S2 Ni1 S1 91.38(4) . . ?
S2 Ni1 S1 91.38(4) 7 7 ?
S2 Ni1 S1 88.62(4) . 7 ?
S1 Ni1 S1 180.00(4) . 7 ?
O7 Na N 157.88(8) . . ?
O7 Na O6 82.72(7) . . ?
N Na O6 85.39(8) . . ?
O7 Na O2 78.33(8) . . ?
N Na O2 123.58(9) . . ?
O6 Na O2 112.25(8) . . ?
O7 Na O5 81.21(7) . . ?
N Na O5 76.90(8) . . ?
O6 Na O5 65.43(7) . . ?
O2 Na O5 159.52(8) . . ?
O7 Na O4 89.25(7) . . ?
N Na O4 84.16(8) . . ?
O6 Na O4 129.90(7) . . ?
O2 Na O4 114.27(8) . . ?
O5 Na O4 64.47(6) . . ?
O7 Na O3 107.53(7) . . ?
N Na O3 87.73(8) . . ?
O6 Na O3 165.95(8) . . ?
O2 Na O3 62.15(8) . . ?
O5 Na O3 124.68(7) . . ?
O4 Na O3 61.26(7) . . ?
O7 Na O1 106.08(7) . . ?
N Na O1 84.50(8) . . ?
O6 Na O1 62.29(7) . . ?
O2 Na O1 62.16(7) . . ?
O5 Na O1 125.47(7) . . ?
O4 Na O1 162.40(7) . . ?
O3 Na O1 104.87(8) . . ?
C12A O1 C1A 113.4(3) . . ?
C12A O1 Na 106.94(17) . . ?
C1A O1 Na 111.4(2) . . ?
C2A O2 C3A 114.2(3) . . ?
C2A O2 Na 112.7(2) . . ?
C3A O2 Na 113.5(2) . . ?
C5A O3 C4A 111.5(3) . . ?
C5A O3 Na 117.81(19) . . ?
C4A O3 Na 116.8(2) . . ?
C6A O4 C7A 112.1(2) . . ?
C6A O4 Na 113.60(18) . . ?
C7A O4 Na 113.40(15) . . ?
C8A O5 C9A 113.8(2) . . ?
C8A O5 Na 110.12(16) . . ?
C9A O5 Na 107.27(14) . . ?
C10A O6 C11A 111.4(2) . . ?
C10A O6 Na 116.28(15) . . ?
C11A O6 Na 118.54(18) . . ?
C1B O7 Na 115.46(18) . . ?

loop_
_geom_bond_atom_site_label_1
_geom_bond_atom_site_label_2
_geom_bond_distance
_geom_bond_site_symmetry_2
_geom_bond_publ_flag
S1 C1 1.726(3) . ?
S1 Ni1 2.1724(8) . ?
S2 C2 1.749(3) . ?
S2 Ni1 2.1723(8) . ?
C1 C2 1.359(3) . ?
C1 C3 1.492(4) . ?
C2 C4 1.429(4) . ?
C3 F2 1.288(10) . ?
C3 F'2 1.297(10) . ?
C3 F1 1.298(10) . ?
C3 F'3 1.300(10) . ?
C3 F'1 1.327(11) . ?
C3 F3 1.346(11) . ?
C4 N 1.148(3) . ?
C1A O1 1.430(4) . ?
C1A C2A 1.496(5) . ?
C2A O2 1.421(4) . ?
C3A O2 1.432(4) . ?
C3A C4A 1.479(5) . ?
C4A O3 1.411(4) . ?
C5A O3 1.411(4) . ?
C5A C6A 1.485(5) . ?
C6A O4 1.420(4) . ?
C7A O4 1.421(3) . ?
C7A C8A 1.480(4) . ?
C8A O5 1.421(3) . ?
C9A O5 1.421(3) . ?
C9A C10A 1.490(4) . ?
C10A O6 1.419(3) . ?
C11A O6 1.420(3) . ?
C11A C12A 1.477(5) . ?
C12A O1 1.427(4) . ?
C1B O7 1.412(4) . ?
F1 F3 1.762(18) . ?
F2 F'1 0.703(16) . ?
F2 F'2 1.533(17) . ?
F3 F'2 0.767(15) . ?
N Na 2.481(3) . ?
Ni1 S2 2.1723(8) 7 ?
Ni1 S1 2.1724(8) 7 ?
Na O7 2.388(2) . ?
Na O6 2.516(2) . ?
Na O2 2.581(3) . ?
Na O5 2.602(2) . ?
Na O4 2.615(2) . ?
Na O3 2.696(2) . ?
Na O1 2.914(2) . ?
